data_1503184
loop_
_publ_author_name
'Sabala, Roc\'io'
'Hern\'andez-Garc\'ia, Luis'
'Ortiz, Aurelio'
'Romero, Mois\'es'
'Olivo, Horacio F.'

_publ_section_title
;
 Diastereoselective conjugate addition of organocuprates to chiral N-enoyl
 oxazolidinethiones.
;
_journal_issue 19
_journal_name_full 'Organic letters'
_journal_page_first 4268
_journal_page_last 4270
_journal_paper_doi 10.1021/ol101687e
_journal_volume 12
_journal_year 2010
_chemical_absolute_configuration rmad
_chemical_formula_moiety 'C21 H21 N O2 S'
_chemical_formula_sum 'C21 H21 N O2 S'
_chemical_formula_weight 351.45
_chemical_name_systematic
; 
 ? 
;
_space_group_IT_number 19
_symmetry_cell_setting orthorhombic
_symmetry_space_group_name_Hall 'P 2ac 2ab'
_symmetry_space_group_name_H-M 'P 21 21 21'
_atom_sites_solution_hydrogens geom
_atom_sites_solution_primary direct
_atom_sites_solution_secondary difmap
_audit_creation_method SHELXL-97
_cell_angle_alpha 90.00
_cell_angle_beta 90.00
_cell_angle_gamma 90.00
_cell_formula_units_Z 4
_cell_length_a 4.5421(9)
_cell_length_b 10.033(2)
_cell_length_c 37.818(8)
_cell_measurement_reflns_used 3107
_cell_measurement_temperature 155(2)
_cell_measurement_theta_max 25.35
_cell_measurement_theta_min 1.0
_cell_volume 1723.4(6)
_computing_cell_refinement 'HKL Scalepack (Otwinowski & Minor,1997)'
_computing_data_collection 'Collect (Nonius BV, 1997-2000)'
_computing_data_reduction 'HKL Denzo, Scalepack (Otwinowski & Minor,1997)'
_computing_molecular_graphics 'SHELXTL v6.1 (Sheldrick, 2008)'
_computing_publication_material 'SHELXTL v6.1 (Sheldrick, 2008)'
_computing_structure_refinement 'SHELXTL v6.1 (Sheldrick, 2008)'
_computing_structure_solution 'SHELXTL v6.1 (Sheldrick, 2008)'
_diffrn_ambient_temperature 155(2)
_diffrn_detector_area_resol_mean 9
_diffrn_measured_fraction_theta_full 0.985
_diffrn_measured_fraction_theta_max 0.985
_diffrn_measurement_device_type 'Nonius KappaCCD'
_diffrn_measurement_method 'CCD phi and omega scans'
_diffrn_radiation_monochromator graphite
_diffrn_radiation_source 'fine-focus sealed tube'
_diffrn_radiation_type MoK\a
_diffrn_radiation_wavelength 0.71073
_diffrn_reflns_av_R_equivalents 0.0682
_diffrn_reflns_av_sigmaI/netI 0.1072
_diffrn_reflns_limit_h_max 4
_diffrn_reflns_limit_h_min -5
_diffrn_reflns_limit_k_max 11
_diffrn_reflns_limit_k_min -10
_diffrn_reflns_limit_l_max 43
_diffrn_reflns_limit_l_min -43
_diffrn_reflns_number 10583
_diffrn_reflns_theta_full 24.25
_diffrn_reflns_theta_max 24.25
_diffrn_reflns_theta_min 2.96
_diffrn_standards_number 0
_exptl_absorpt_coefficient_mu 0.202
_exptl_absorpt_correction_T_max 0.9960
_exptl_absorpt_correction_T_min 0.9418
_exptl_absorpt_correction_type multi-scan
_exptl_absorpt_process_details 'HKL Scalepack (Otwinowski & Minor,1997)'
_exptl_crystal_colour colorless
_exptl_crystal_density_diffrn 1.355
_exptl_crystal_density_method 'not measured'
_exptl_crystal_description plate
_exptl_crystal_F_000 744
_exptl_crystal_size_max 0.15
_exptl_crystal_size_mid 0.11
_exptl_crystal_size_min 0.02
_refine_diff_density_max 0.237
_refine_diff_density_min -0.265
_refine_diff_density_rms 0.058
_refine_ls_abs_structure_details 'Flack H D (1983), Acta Cryst. A39, 876-881'
_refine_ls_abs_structure_Flack 0.11(15)
_refine_ls_extinction_method none
_refine_ls_goodness_of_fit_ref 1.061
_refine_ls_hydrogen_treatment constr
_refine_ls_matrix_type full
_refine_ls_number_parameters 226
_refine_ls_number_reflns 2693
_refine_ls_number_restraints 0
_refine_ls_restrained_S_all 1.061
_refine_ls_R_factor_all 0.1316
_refine_ls_R_factor_gt 0.0568
_refine_ls_shift/su_max 0.007
_refine_ls_shift/su_mean 0.001
_refine_ls_structure_factor_coef Fsqd
_refine_ls_weighting_details 'calc w=1/[\s^2^(Fo^2^)+(0.0363P)^2^+0.2936P] where P=(Fo^2^+2Fc^2^)/3'
_refine_ls_weighting_scheme calc
_refine_ls_wR_factor_gt 0.0871
_refine_ls_wR_factor_ref 0.1083
_reflns_number_gt 1620
_reflns_number_total 2693
_reflns_threshold_expression >2sigma(I)
_cod_data_source_file ol101687e_si_004.cif
_cod_data_source_block oli94
_cod_depositor_comments
;
The following automatic conversions were performed:

'_symmetry_cell_setting' value 'Orthorhombic' changed to
'orthorhombic' according to
/home/saulius/struct/CIF-dictionaries/cif_core.dic dictionary named
'cif_core.dic' version 2.4.2 from 2011-04-26.

Automatic conversion script
Id: cif_fix_values 1715 2011-07-08 13:25:40Z adriana 
;
_cod_original_cell_volume 1723.3(6)
_cod_database_code 1503184

loop_
_symmetry_equiv_pos_as_xyz
'x, y, z'
'-x+1/2, -y, z+1/2'
'-x, y+1/2, -z+1/2'
'x+1/2, -y+1/2, -z'

loop_
_atom_site_label
_atom_site_type_symbol
_atom_site_fract_x
_atom_site_fract_y
_atom_site_fract_z
_atom_site_U_iso_or_equiv
_atom_site_adp_type
_atom_site_occupancy
_atom_site_symmetry_multiplicity
_atom_site_calc_flag
_atom_site_refinement_flags
S1 S 0.5677(3) 0.08479(11) 0.18944(3) 0.0471(4) Uani 1 1 d .
O1 O 0.8244(6) -0.1089(3) 0.21997(6) 0.0389(8) Uani 1 1 d .
C2 C 0.7892(9) -0.0414(4) 0.18991(11) 0.0323(11) Uani 1 1 d .
N3 N 0.9506(7) -0.0977(3) 0.16351(7) 0.0290(8) Uani 1 1 d .
C4 C 1.0669(10) -0.2244(4) 0.17573(9) 0.0325(10) Uani 1 1 d .
H4 H 1.2717 -0.2414 0.1672 0.039 Uiso 1 1 calc R
C5 C 1.0501(11) -0.2100(4) 0.21574(10) 0.0390(11) Uani 1 1 d .
H5 H 1.2425 -0.1829 0.2264 0.047 Uiso 1 1 calc R
C6 C 0.9357(11) -0.3374(4) 0.23073(10) 0.0426(12) Uani 1 1 d .
H6A H 0.7935 -0.3208 0.2501 0.051 Uiso 1 1 calc R
H6B H 1.0977 -0.3941 0.2397 0.051 Uiso 1 1 calc R
C7 C 0.7878(10) -0.3997(4) 0.19924(10) 0.0362(11) Uani 1 1 d .
C8 C 0.6008(10) -0.5064(4) 0.19861(12) 0.0453(13) Uani 1 1 d .
H8 H 0.5467 -0.5511 0.2198 0.054 Uiso 1 1 calc R
C9 C 0.4928(11) -0.5473(4) 0.16614(14) 0.0502(13) Uani 1 1 d .
H9 H 0.3638 -0.6218 0.1653 0.060 Uiso 1 1 calc R
C10 C 0.5653(11) -0.4843(4) 0.13516(12) 0.0497(13) Uani 1 1 d .
H10 H 0.4847 -0.5141 0.1134 0.060 Uiso 1 1 calc R
C11 C 0.7542(10) -0.3786(4) 0.13590(11) 0.0376(11) Uani 1 1 d .
H11 H 0.8090 -0.3346 0.1146 0.045 Uiso 1 1 calc R
C12 C 0.8646(9) -0.3365(4) 0.16815(11) 0.0307(11) Uani 1 1 d .
C13 C 1.0376(10) -0.0512(4) 0.12969(10) 0.0336(11) Uani 1 1 d .
O2 O 1.2037(7) -0.1190(3) 0.11286(7) 0.0457(8) Uani 1 1 d .
C14 C 0.9266(10) 0.0780(4) 0.11802(9) 0.0372(11) Uani 1 1 d .
H14A H 0.9722 0.1449 0.1365 0.045 Uiso 1 1 calc R
H14B H 0.7097 0.0724 0.1160 0.045 Uiso 1 1 calc R
C15 C 1.0500(10) 0.1271(4) 0.08299(10) 0.0387(11) Uani 1 1 d .
H15 H 1.2692 0.1185 0.0838 0.046 Uiso 1 1 calc R
C16 C 0.9749(11) 0.2731(4) 0.08021(11) 0.0513(14) Uani 1 1 d .
H16A H 1.0424 0.3195 0.1015 0.077 Uiso 1 1 calc R
H16B H 0.7612 0.2834 0.0779 0.077 Uiso 1 1 calc R
H16C H 1.0722 0.3112 0.0594 0.077 Uiso 1 1 calc R
C17 C 0.9410(10) 0.0566(4) 0.05017(10) 0.0317(11) Uani 1 1 d .
C18 C 1.0582(10) 0.0925(4) 0.01761(10) 0.0442(11) Uani 1 1 d .
H18 H 1.2065 0.1592 0.0168 0.053 Uiso 1 1 calc R
C19 C 0.9670(11) 0.0349(4) -0.01333(11) 0.0452(12) Uani 1 1 d .
H19 H 1.0530 0.0627 -0.0350 0.054 Uiso 1 1 calc R
C20 C 0.7548(10) -0.0617(4) -0.01370(10) 0.0370(11) Uani 1 1 d .
C21 C 0.6423(9) -0.0989(4) 0.01862(11) 0.0420(12) Uani 1 1 d .
H21 H 0.4979 -0.1673 0.0194 0.050 Uiso 1 1 calc R
C22 C 0.7316(10) -0.0405(4) 0.04984(11) 0.0365(11) Uani 1 1 d .
H22 H 0.6455 -0.0686 0.0715 0.044 Uiso 1 1 calc R
C23 C 0.6538(10) -0.1221(4) -0.04788(10) 0.0544(15) Uani 1 1 d .
H23A H 0.5007 -0.1885 -0.0431 0.082 Uiso 1 1 calc R
H23B H 0.8208 -0.1651 -0.0597 0.082 Uiso 1 1 calc R
H23C H 0.5740 -0.0521 -0.0632 0.082 Uiso 1 1 calc R

loop_
_atom_site_aniso_label
_atom_site_aniso_U_11
_atom_site_aniso_U_22
_atom_site_aniso_U_33
_atom_site_aniso_U_23
_atom_site_aniso_U_13
_atom_site_aniso_U_12
S1 0.0501(8) 0.0498(8) 0.0413(7) -0.0064(6) 0.0026(6) 0.0091(7)
O1 0.048(2) 0.0457(19) 0.0235(16) 0.0004(15) 0.0023(13) 0.0042(19)
C2 0.033(3) 0.035(3) 0.029(3) -0.003(2) -0.003(2) -0.001(2)
N3 0.031(2) 0.031(2) 0.0251(18) 0.0013(16) 0.0007(17) 0.003(2)
C4 0.030(2) 0.039(3) 0.028(2) 0.005(2) 0.003(2) 0.008(3)
C5 0.031(3) 0.048(3) 0.038(3) 0.006(2) -0.004(2) 0.004(3)
C6 0.047(3) 0.047(3) 0.033(3) 0.011(2) 0.004(3) 0.006(3)
C7 0.038(3) 0.030(3) 0.041(3) 0.008(2) 0.006(2) 0.003(3)
C8 0.047(3) 0.038(3) 0.050(3) 0.010(2) 0.006(3) 0.003(3)
C9 0.054(3) 0.029(3) 0.068(4) 0.003(3) -0.006(3) -0.006(3)
C10 0.060(4) 0.035(3) 0.054(3) -0.007(3) -0.013(3) 0.006(3)
C11 0.041(3) 0.037(3) 0.036(3) -0.001(2) 0.004(2) 0.008(3)
C12 0.026(3) 0.030(3) 0.037(3) -0.002(2) 0.000(2) 0.006(2)
C13 0.038(3) 0.036(3) 0.027(3) 0.001(2) 0.000(2) -0.001(3)
O2 0.055(2) 0.045(2) 0.0373(18) 0.0074(16) 0.0142(17) 0.0098(18)
C14 0.047(3) 0.033(3) 0.032(2) 0.004(2) 0.000(2) -0.004(3)
C15 0.044(3) 0.034(3) 0.039(3) 0.003(2) -0.003(2) 0.002(3)
C16 0.073(4) 0.033(3) 0.047(3) 0.000(2) 0.002(3) -0.007(3)
C17 0.028(3) 0.036(3) 0.032(3) 0.007(2) -0.003(2) 0.008(3)
C18 0.048(3) 0.047(3) 0.038(3) 0.008(2) -0.002(3) -0.012(3)
C19 0.047(3) 0.058(3) 0.030(3) 0.011(2) 0.002(2) -0.002(3)
C20 0.042(3) 0.035(3) 0.034(3) 0.003(2) 0.001(2) 0.008(3)
C21 0.047(3) 0.035(3) 0.044(3) 0.001(3) 0.002(2) -0.007(3)
C22 0.038(3) 0.037(3) 0.035(3) 0.001(2) 0.008(2) -0.004(3)
C23 0.078(4) 0.048(3) 0.036(3) -0.006(2) -0.003(3) -0.001(3)

loop_
_atom_type_symbol
_atom_type_description
_atom_type_scat_dispersion_real
_atom_type_scat_dispersion_imag
_atom_type_scat_source
C C 0.0033 0.0016 'International Tables Vol C Tables 4.2.6.8 and 6.1.1.4'
H H 0.0000 0.0000 'International Tables Vol C Tables 4.2.6.8 and 6.1.1.4'
N N 0.0061 0.0033 'International Tables Vol C Tables 4.2.6.8 and 6.1.1.4'
O O 0.0106 0.0060 'International Tables Vol C Tables 4.2.6.8 and 6.1.1.4'
S S 0.1246 0.1234 'International Tables Vol C Tables 4.2.6.8 and 6.1.1.4'

loop_
_geom_angle_atom_site_label_1
_geom_angle_atom_site_label_2
_geom_angle_atom_site_label_3
_geom_angle
_geom_angle_publ_flag
C2 O1 C5 110.2(3) yes
O1 C2 N3 110.5(3) yes
O1 C2 S1 118.8(3) yes
N3 C2 S1 130.7(3) yes
C2 N3 C13 132.5(3) yes
C2 N3 C4 109.0(3) yes
C13 N3 C4 118.3(3) yes
N3 C4 C12 112.2(3) yes
N3 C4 C5 102.4(3) yes
C12 C4 C5 103.5(3) yes
N3 C4 H4 112.6 ?
C12 C4 H4 112.6 ?
C5 C4 H4 112.6 ?
O1 C5 C6 108.1(4) yes
O1 C5 C4 102.2(3) yes
C6 C5 C4 108.3(3) yes
O1 C5 H5 112.5 ?
C6 C5 H5 112.5 ?
C4 C5 H5 112.5 ?
C5 C6 C7 102.2(3) yes
C5 C6 H6A 111.3 ?
C7 C6 H6A 111.3 ?
C5 C6 H6B 111.3 ?
C7 C6 H6B 111.3 ?
H6A C6 H6B 109.2 ?
C8 C7 C12 120.1(4) yes
C8 C7 C6 128.1(4) yes
C12 C7 C6 111.7(4) yes
C7 C8 C9 117.9(4) yes
C7 C8 H8 121.0 ?
C9 C8 H8 121.0 ?
C10 C9 C8 122.4(4) yes
C10 C9 H9 118.8 ?
C8 C9 H9 118.8 ?
C11 C10 C9 119.5(4) yes
C11 C10 H10 120.3 ?
C9 C10 H10 120.3 ?
C10 C11 C12 118.9(4) yes
C10 C11 H11 120.6 ?
C12 C11 H11 120.6 ?
C7 C12 C11 121.2(4) yes
C7 C12 C4 109.9(4) yes
C11 C12 C4 128.8(4) yes
O2 C13 N3 117.9(4) yes
O2 C13 C14 124.1(4) yes
N3 C13 C14 117.9(4) yes
C13 C14 C15 115.1(4) yes
C13 C14 H14A 108.5 ?
C15 C14 H14A 108.5 ?
C13 C14 H14B 108.5 ?
C15 C14 H14B 108.5 ?
H14A C14 H14B 107.5 ?
C16 C15 C17 108.9(3) yes
C16 C15 C14 107.0(3) yes
C17 C15 C14 116.3(4) yes
C16 C15 H15 108.1 ?
C17 C15 H15 108.1 ?
C14 C15 H15 108.1 ?
C15 C16 H16A 109.5 ?
C15 C16 H16B 109.5 ?
H16A C16 H16B 109.5 ?
C15 C16 H16C 109.5 ?
H16A C16 H16C 109.5 ?
H16B C16 H16C 109.5 ?
C22 C17 C18 116.4(4) yes
C22 C17 C15 124.8(4) yes
C18 C17 C15 118.8(4) yes
C19 C18 C17 122.2(4) yes
C19 C18 H18 118.9 ?
C17 C18 H18 118.9 ?
C20 C19 C18 121.4(4) yes
C20 C19 H19 119.3 ?
C18 C19 H19 119.3 ?
C19 C20 C21 116.4(4) yes
C19 C20 C23 120.7(4) yes
C21 C20 C23 122.9(4) yes
C20 C21 C22 122.4(4) yes
C20 C21 H21 118.8 ?
C22 C21 H21 118.8 ?
C17 C22 C21 121.1(4) yes
C17 C22 H22 119.4 ?
C21 C22 H22 119.4 ?
C20 C23 H23A 109.5 ?
C20 C23 H23B 109.5 ?
H23A C23 H23B 109.5 ?
C20 C23 H23C 109.5 ?
H23A C23 H23C 109.5 ?
H23B C23 H23C 109.5 ?

loop_
_geom_bond_atom_site_label_1
_geom_bond_atom_site_label_2
_geom_bond_distance
_geom_bond_publ_flag
S1 C2 1.617(4) yes
O1 C2 1.333(4) yes
O1 C5 1.450(5) yes
O2 C13 1.198(4) yes
C2 N3 1.361(4) yes
N3 C13 1.418(5) yes
N3 C4 1.451(4) yes
C4 C12 1.480(5) yes
C4 C5 1.522(5) yes
C4 H4 1.0000 ?
C5 C6 1.492(5) yes
C5 H5 1.0000 ?
C6 C7 1.504(5) yes
C6 H6A 0.9900 ?
C6 H6B 0.9900 ?
C7 C8 1.366(5) yes
C7 C12 1.381(5) yes
C8 C9 1.384(5) yes
C8 H8 0.9500 ?
C9 C10 1.371(6) yes
C9 H9 0.9500 ?
C10 C11 1.364(5) yes
C10 H10 0.9500 ?
C11 C12 1.385(5) yes
C11 H11 0.9500 ?
C13 C14 1.459(5) yes
C14 C15 1.520(5) yes
C14 H14A 0.9900 ?
C14 H14B 0.9900 ?
C15 C16 1.507(5) yes
C15 C17 1.512(5) yes
C15 H15 1.0000 ?
C16 H16A 0.9800 ?
C16 H16B 0.9800 ?
C16 H16C 0.9800 ?
C17 C22 1.362(5) yes
C17 C18 1.389(5) yes
C18 C19 1.369(5) yes
C18 H18 0.9500 ?
C19 C20 1.367(5) yes
C19 H19 0.9500 ?
C20 C21 1.376(5) yes
C20 C23 1.499(5) yes
C21 C22 1.379(5) yes
C21 H21 0.9500 ?
C22 H22 0.9500 ?
C23 H23A 0.9800 ?
C23 H23B 0.9800 ?
C23 H23C 0.9800 ?

loop_
_geom_torsion_atom_site_label_1
_geom_torsion_atom_site_label_2
_geom_torsion_atom_site_label_3
_geom_torsion_atom_site_label_4
_geom_torsion
C5 O1 C2 N3 6.9(4)
C5 O1 C2 S1 -174.8(3)
O1 C2 N3 C13 -164.8(4)
S1 C2 N3 C13 17.2(6)
O1 C2 N3 C4 9.3(4)
S1 C2 N3 C4 -168.6(3)
C2 N3 C4 C12 90.0(4)
C13 N3 C4 C12 -94.9(4)
C2 N3 C4 C5 -20.4(4)
C13 N3 C4 C5 154.7(3)
C2 O1 C5 C6 -133.2(3)
C2 O1 C5 C4 -19.1(4)
N3 C4 C5 O1 22.9(4)
C12 C4 C5 O1 -93.9(3)
N3 C4 C5 C6 136.9(4)
C12 C4 C5 C6 20.1(5)
O1 C5 C6 C7 89.8(4)
C4 C5 C6 C7 -20.2(5)
C5 C6 C7 C8 -167.5(4)
C5 C6 C7 C12 13.3(5)
C12 C7 C8 C9 -0.3(6)
C6 C7 C8 C9 -179.4(4)
C7 C8 C9 C10 -0.4(7)
C8 C9 C10 C11 1.0(7)
C9 C10 C11 C12 -0.9(6)
C8 C7 C12 C11 0.4(6)
C6 C7 C12 C11 179.6(4)
C8 C7 C12 C4 179.8(3)
C6 C7 C12 C4 -1.0(5)
C10 C11 C12 C7 0.2(6)
C10 C11 C12 C4 -179.0(4)
N3 C4 C12 C7 -121.3(4)
C5 C4 C12 C7 -11.6(4)
N3 C4 C12 C11 58.0(5)
C5 C4 C12 C11 167.7(4)
C2 N3 C13 O2 173.6(4)
C4 N3 C13 O2 -0.1(5)
C2 N3 C13 C14 -4.5(6)
C4 N3 C13 C14 -178.2(3)
O2 C13 C14 C15 -3.2(6)
N3 C13 C14 C15 174.8(4)
C13 C14 C15 C16 -165.5(4)
C13 C14 C15 C17 72.6(5)
C16 C15 C17 C22 -116.9(4)
C14 C15 C17 C22 4.0(6)
C16 C15 C17 C18 62.5(5)
C14 C15 C17 C18 -176.6(4)
C22 C17 C18 C19 0.7(6)
C15 C17 C18 C19 -178.8(4)
C17 C18 C19 C20 -0.1(7)
C18 C19 C20 C21 -0.9(6)
C18 C19 C20 C23 179.0(4)
C19 C20 C21 C22 1.5(6)
C23 C20 C21 C22 -178.4(4)
C18 C17 C22 C21 -0.2(6)
C15 C17 C22 C21 179.3(4)
C20 C21 C22 C17 -1.0(6)
